data_2201523
loop_
_publ_author_name
'Bi, Wenhua'
'Sun, Daofeng'
'Cao, Rong'
'Hong, Maochun'

_publ_section_title
;
 Chain structure of {[Ag(bpy)]NO~3~}~<i>n~</i> (bpy = 4,4'-bipyridine)
;
_journal_issue 7
_journal_name_full 'Acta Crystallographica Section E'
_journal_page_first m324
_journal_page_last m325
_journal_paper_doi 10.1107/S1600536802009601
_journal_volume 58
_journal_year 2002
_chemical_formula_iupac '[Ag (N1 O3) (C10 H8 N2)]'
_chemical_formula_moiety 'C10 H8 Ag N3 O3'
_chemical_formula_sum 'C10 H8 Ag N3 O3'
_chemical_formula_weight 326.06
_chemical_name_systematic
;
[silver(4,4'-bipyridine)(nitrate)]~n~
[Ag(bpy)(NO~3~)]~n~(bpy = 4,4'-bipydine)
;
_space_group_IT_number 62
_symmetry_cell_setting orthorhombic
_symmetry_space_group_name_Hall '-P 2ac 2n'
_symmetry_space_group_name_H-M 'P n m a'
_atom_sites_solution_hydrogens geom
_atom_sites_solution_primary direct
_atom_sites_solution_secondary difmap
_audit_creation_method SHELXL-97
_cell_angle_alpha 90.00
_cell_angle_beta 90.00
_cell_angle_gamma 90.00
_cell_formula_units_Z 8
_cell_length_a 10.5315(16)
_cell_length_b 11.5313(17)
_cell_length_c 9.0821(13)
_cell_measurement_reflns_used 63
_cell_measurement_temperature 293(2)
_cell_measurement_theta_max 25.09
_cell_measurement_theta_min 2.85
_cell_volume 1102.9(3)
_computing_cell_refinement SMART
_computing_data_collection 'SMART (Siemens, 1996)'
_computing_data_reduction XPREP
_computing_molecular_graphics SHELXTL
_computing_publication_material SHELXTL
_computing_structure_refinement SHELXTL
_computing_structure_solution 'SHELXTL (Siemens, 1994)'
_diffrn_ambient_temperature 293(2)
_diffrn_measured_fraction_theta_full 0.971
_diffrn_measured_fraction_theta_max 0.971
_diffrn_measurement_device_type 'Siemens SMART CCD'
_diffrn_measurement_method \w
_diffrn_radiation_monochromator graphite
_diffrn_radiation_source 'fine-focus sealed tube'
_diffrn_radiation_type MoK\a
_diffrn_radiation_wavelength 0.71073
_diffrn_reflns_av_R_equivalents 0.0471
_diffrn_reflns_av_sigmaI/netI 0.0415
_diffrn_reflns_limit_h_max 11
_diffrn_reflns_limit_h_min -12
_diffrn_reflns_limit_k_max 7
_diffrn_reflns_limit_k_min -13
_diffrn_reflns_limit_l_max 10
_diffrn_reflns_limit_l_min -9
_diffrn_reflns_number 3206
_diffrn_reflns_theta_full 25.09
_diffrn_reflns_theta_max 25.09
_diffrn_reflns_theta_min 2.85
_exptl_absorpt_coefficient_mu 1.826
_exptl_absorpt_correction_T_max 0.835
_exptl_absorpt_correction_T_min 0.524
_exptl_absorpt_correction_type empirical
_exptl_absorpt_process_details '(SADABS; Sheldrick, 1996)'
_exptl_crystal_colour colorless
_exptl_crystal_density_diffrn 1.964
_exptl_crystal_density_method 'not measured'
_exptl_crystal_description prism
_exptl_crystal_F_000 640
_exptl_crystal_size_max .40
_exptl_crystal_size_mid .16
_exptl_crystal_size_min .10
_refine_diff_density_max 0.681
_refine_diff_density_min -0.424
_refine_ls_extinction_method none
_refine_ls_goodness_of_fit_ref 1.175
_refine_ls_hydrogen_treatment constr
_refine_ls_matrix_type full
_refine_ls_number_parameters 85
_refine_ls_number_reflns 1010
_refine_ls_number_restraints 0
_refine_ls_restrained_S_all 1.175
_refine_ls_R_factor_gt 0.0377
_refine_ls_shift/su_max <0.001
_refine_ls_shift/su_mean 0.000
_refine_ls_structure_factor_coef Fsqd
_refine_ls_weighting_details 'w = 1/[\s^2^(Fo^2^)+(0.0257P)^2^+ 1.3172P] P = (Fo^2^+2Fc^2^)/3'
_refine_ls_weighting_scheme calc
_refine_ls_wR_factor_gt 0.0695
_refine_ls_wR_factor_ref 0.0810
_reflns_number_gt 749
_reflns_number_total 1010
_reflns_threshold_expression I>2\s(I)
_cod_data_source_file na6166.cif
_cod_data_source_block I
_cod_depositor_comments
;
The following automatic conversions were performed:
'_symmetry_cell_setting' value 'Orthorhombic' changed to 'orthorhombic'
according to '/home/saulius/struct/CIF-dictionaries/cif_core.dic'
dictionary named 'cif_core.dic' version 2.4.1 from 2010-06-29.

Automatic conversion script
Id: cif_fix_enum 1527 2010-12-29 10:47:43Z saulius 

The following automatic conversions were performed:

'_symmetry_cell_setting' value 'Orthorhombic' changed to
'orthorhombic' according to
/home/saulius/struct/CIF-dictionaries/cif_core.dic dictionary named
'cif_core.dic' version 2.4.1 from 2010-06-29.

Automatic conversion script
Id: cif_fix_values 1715 2011-07-08 13:25:40Z adriana 
;
_cod_database_code 2201523
_cod_database_fobs_code 2201523

loop_
_symmetry_equiv_pos_as_xyz
'x, y, z'
'-x+1/2, -y, z+1/2'
'-x, y+1/2, -z'
'x+1/2, -y+1/2, -z+1/2'
'-x, -y, -z'
'x-1/2, y, -z-1/2'
'x, -y-1/2, z'
'-x-1/2, y-1/2, z-1/2'

loop_
_atom_site_label
_atom_site_fract_x
_atom_site_fract_y
_atom_site_fract_z
_atom_site_U_iso_or_equiv
_atom_site_adp_type
_atom_site_calc_flag
_atom_site_refinement_flags
_atom_site_occupancy
_atom_site_disorder_assembly
_atom_site_disorder_group
_atom_site_type_symbol
Ag1 0.88204(6) 0.7500 0.14699(7) 0.0490(2) Uani d S 1 . . Ag
N1 0.8851(4) 0.5585(3) 0.1352(4) 0.0435(10) Uani d . 1 . . N
C8 0.8852(5) 0.3150(4) 0.1322(5) 0.0379(12) Uani d . 1 . . C
O2 1.1243(5) 0.7500 0.2832(7) 0.0615(15) Uani d S 1 . . O
N2 1.0853(7) 0.7500 0.4128(9) 0.0475(17) Uani d S 1 . . N
C5 0.8033(5) 0.4977(4) 0.0537(7) 0.0576(15) Uani d . 1 . . C
H5A 0.7450 0.5383 -0.0034 0.069 Uiso calc R 1 . . H
C4 0.9667(6) 0.4967(4) 0.2146(7) 0.0582(16) Uani d . 1 . . C
H4A 1.0252 0.5367 0.2720 0.070 Uiso calc R 1 . . H
C3 0.9703(5) 0.3776(4) 0.2175(7) 0.0562(16) Uani d . 1 . . C
H3A 1.0293 0.3393 0.2761 0.067 Uiso calc R 1 . . H
O1 0.9698(5) 0.7500 0.4373(7) 0.0699(17) Uani d S 1 . . O
C1 0.8004(5) 0.3785(4) 0.0490(7) 0.0544(15) Uani d . 1 . . C
H1A 0.7413 0.3408 -0.0101 0.065 Uiso calc R 1 . . H
O3 1.1628(6) 0.7500 0.5169(7) 0.0604(15) Uani d S 1 . . O

loop_
_atom_site_aniso_label
_atom_site_aniso_U_11
_atom_site_aniso_U_22
_atom_site_aniso_U_33
_atom_site_aniso_U_12
_atom_site_aniso_U_13
_atom_site_aniso_U_23
Ag1 0.0544(4) 0.0232(3) 0.0695(5) 0.000 -0.0022(4) 0.000
N1 0.047(2) 0.0235(19) 0.060(3) 0.0025(18) 0.000(3) 0.0004(19)
C8 0.041(3) 0.023(2) 0.050(3) -0.001(2) 0.009(3) 0.000(2)
O2 0.057(3) 0.078(4) 0.050(4) 0.000 0.003(4) 0.000
N2 0.059(5) 0.024(3) 0.060(5) 0.000 0.002(4) 0.000
C5 0.054(3) 0.035(3) 0.083(4) 0.003(3) -0.019(3) 0.004(3)
C4 0.077(4) 0.031(3) 0.067(4) -0.004(3) -0.022(3) 0.000(3)
C3 0.069(4) 0.027(3) 0.072(4) 0.000(3) -0.023(3) 0.002(3)
O1 0.034(3) 0.098(4) 0.077(4) 0.000 0.012(3) 0.000
C1 0.055(4) 0.033(3) 0.076(4) 0.002(2) -0.021(3) -0.005(3)
O3 0.060(4) 0.068(4) 0.053(4) 0.000 -0.001(3) 0.000

loop_
_atom_type_symbol
_atom_type_description
_atom_type_scat_dispersion_real
_atom_type_scat_dispersion_imag
_atom_type_scat_source
C C 0.0033 0.0016 'International Tables Vol C Tables 4.2.6.8 and 6.1.1.4'
H H 0.0000 0.0000 'International Tables Vol C Tables 4.2.6.8 and 6.1.1.4'
N N 0.0061 0.0033 'International Tables Vol C Tables 4.2.6.8 and 6.1.1.4'
O O 0.0106 0.0060 'International Tables Vol C Tables 4.2.6.8 and 6.1.1.4'
Ag Ag -0.8971 1.1015 'International Tables Vol C Tables 4.2.6.8 and 6.1.1.4'

loop_
_geom_angle_atom_site_label_1
_geom_angle_atom_site_label_2
_geom_angle_atom_site_label_3
_geom_angle_site_symmetry_1
_geom_angle_site_symmetry_3
_geom_angle
_geom_angle_publ_flag
N1 Ag N1 7_575 . 174.2(2) yes
C5 N1 C1 . . 115.9(4) yes
C5 N1 Ag . . 121.2(3) ?
C1 N1 Ag . . 122.8(3) ?
N1 C1 C2 . . 123.8(5) ?
N1 C1 H1A . . 118.1 ?
C2 C1 H1A . . 118.1 ?
O2 N2 O3 . . 119.6(8) yes
O2 N2 O1 . . 120.4(7) yes
O3 N2 O1 . . 120.0(7) yes
C1 C2 C3 . . 119.9(5) yes
C1 C2 H2A . . 120.0 ?
C3 C2 H2A . . 120.0 ?
C2 C3 C4 . . 116.6(4) yes
C2 C3 C3 . 7_565 122.0(3) yes
C4 C3 C3 . 7_565 121.4(3) yes
C5 C4 C3 . . 119.4(5) yes
C5 C4 H4A . . 120.3 ?
C3 C4 H4A . . 120.3 ?
N1 C5 C4 . . 124.3(5) yes

loop_
_geom_bond_atom_site_label_1
_geom_bond_atom_site_label_2
_geom_bond_site_symmetry_2
_geom_bond_distance
_geom_bond_publ_flag
Ag N1 7_575 2.211(4) ?
Ag N1 . 2.211(4) yes
N1 C5 . 1.329(6) yes
N1 C1 . 1.335(6) yes
C1 C2 . 1.375(7) yes
C1 H1A . 0.9300 ?
N2 O2 . 1.237(8) yes
N2 O3 . 1.246(8) yes
N2 O1 . 1.249(8) yes
C2 C3 . 1.380(7) yes
C2 H2A . 0.9300 ?
C3 C4 . 1.387(7) yes
C3 C3 7_565 1.499(8) yes
C4 C5 . 1.375(7) yes
C4 H4A . 0.9300 ?
C5 H5A . 0.9300 ?
